data_4028871
loop_
_publ_author_name
'Ennaji Najahi'
'Nicolas Vanthuyne'
'Fran\,coise Nepveu'
'Marion Jean'
'Ibon Alkorta'
'Jos\'e Elguero'
'Christian Roussel'

_publ_section_title
;
 Atropisomerization in N-aryl-2(1H)-pyrimidin-(thi)ones: A
 Ring-Opening/Rotation/Ring-Closure Process in Place of a Classical
 Rotation around the Pivot Bond
;
_journal_name_full 'Journal of Organic Chemistry'
_journal_page_first 12577
_journal_page_last 12584
_journal_paper_doi 10.1021/jo402149f
_journal_volume 78
_journal_year 2013
_chemical_formula_moiety 'C21 H14 N4 O, C H4 O'
_chemical_formula_sum 'C22 H18 N4 O2'
_chemical_formula_weight 370.41
_space_group_IT_number 14
_symmetry_cell_setting monoclinic
_symmetry_space_group_name_Hall '-P 2ybc'
_symmetry_space_group_name_H-M 'P 1 21/c 1'
_atom_sites_solution_hydrogens geom
_atom_sites_solution_primary direct
_cell_angle_alpha 90
_cell_angle_beta 105.839(4)
_cell_angle_gamma 90
_cell_formula_units_Z 4
_cell_length_a 11.1402(4)
_cell_length_b 19.9585(6)
_cell_length_c 8.4770(3)
_cell_measurement_reflns_used 7950
_cell_measurement_temperature 180
_cell_measurement_theta_max 29
_cell_measurement_theta_min 3
_cell_volume 1813.23(11)
_computing_cell_refinement 'CrysAlis RED, (Oxford Diffraction, 2002)'
_computing_data_collection 'Xcalibur, (Oxford Diffraction, 2002)'
_computing_data_reduction 'CrysAlis RED, (Oxford Diffraction, 2002)'
_computing_molecular_graphics 'CAMERON (Watkin et al., 1996)'
_computing_publication_material 'CRYSTALS (Betteridge et al., 2003)'
_computing_structure_refinement 'CRYSTALS (Betteridge et al., 2003)'
_computing_structure_solution 'SIR92 (Altomare et al., 1994)'
_diffrn_ambient_temperature 180
_diffrn_measured_fraction_theta_full 0.997
_diffrn_measured_fraction_theta_max 0.995
_diffrn_measurement_device 'Oxford Diffraction XCALIBUR'
_diffrn_measurement_device_type Area
_diffrn_measurement_method '\f & \w scans'
_diffrn_radiation_monochromator graphite
_diffrn_radiation_type 'Mo K\a'
_diffrn_radiation_wavelength 0.71073
_diffrn_reflns_av_R_equivalents 0.030
_diffrn_reflns_limit_h_max 15
_diffrn_reflns_limit_h_min -15
_diffrn_reflns_limit_k_max 27
_diffrn_reflns_limit_k_min -27
_diffrn_reflns_limit_l_max 9
_diffrn_reflns_limit_l_min -11
_diffrn_reflns_number 17459
_diffrn_reflns_theta_full 28.528
_diffrn_reflns_theta_max 29.110
_diffrn_reflns_theta_min 2.698
_diffrn_standards_number 0
_exptl_absorpt_coefficient_mu 0.090
_exptl_absorpt_correction_T_max 0.99
_exptl_absorpt_correction_T_min 0.94
_exptl_absorpt_correction_type multi-scan
_exptl_absorpt_process_details 'Blessing, acta cryst. (1995), a51, 33-38'
_exptl_crystal_colour colorless
_exptl_crystal_density_diffrn 1.357
_exptl_crystal_description block
_exptl_crystal_F_000 776
_exptl_crystal_size_max 0.25
_exptl_crystal_size_mid 0.20
_exptl_crystal_size_min 0.15
_refine_diff_density_max 0.32
_refine_diff_density_min -0.17
_refine_ls_extinction_method none
_refine_ls_goodness_of_fit_ref 1.1242
_refine_ls_hydrogen_treatment constr
_refine_ls_matrix_type full
_refine_ls_number_parameters 253
_refine_ls_number_reflns 3133
_refine_ls_number_restraints 0
_refine_ls_R_factor_all 0.0563
_refine_ls_R_factor_gt 0.0373
_refine_ls_shift/su_max 0.000158
_refine_ls_structure_factor_coef F
_refine_ls_weighting_details
;
 Method, part 1, Chebychev polynomial, (Watkin, 1994, Prince, 1982) 
 [weight] = 1.0/[A~0~*T~0~(x)+A~1~*T~1~(x) ... +A~n-1~]*T~n-1~(x)] 
 where A~i~ are the Chebychev coefficients listed below and x= Fcalc/Fmax 
 Method = Robust Weighting (Prince, 1982) 
 W = [weight] * [1-(deltaF/6*sigmaF)^2^]^2^ 
 A~i~ are: 
 2.67 -0.461 1.79 
;
_refine_ls_weighting_scheme calc
_refine_ls_wR_factor_all 0.0504
_refine_ls_wR_factor_gt 0.0421
_refine_ls_wR_factor_ref 0.0403
_reflns_limit_h_max 14
_reflns_limit_h_min -15
_reflns_limit_k_max 27
_reflns_limit_k_min 0
_reflns_limit_l_max 11
_reflns_limit_l_min 0
_reflns_number_gt 3438
_reflns_number_total 4850
_reflns_threshold_expression I>2.0\s(I)
_oxford_refine_ls_r_factor_ref 0.0345
_oxford_reflns_number_all 4839
_oxford_reflns_threshold_expression_ref I>3.0\s(I)
_cod_data_source_file jo402149f_si_001.cif
_cod_data_source_block 1
_cod_original_sg_symbol_H-M 'P 1 21/c 1 '
_cod_database_code 4028871

loop_
_symmetry_equiv_pos_as_xyz
x,y,z
-x,-y,-z
-x,y+1/2,-z+1/2
x,-y+1/2,z+1/2

loop_
_atom_site_label
_atom_site_type_symbol
_atom_site_fract_x
_atom_site_fract_y
_atom_site_fract_z
_atom_site_U_iso_or_equiv
_atom_site_occupancy
_atom_site_adp_type
_atom_site_refinement_flags_posn
C1 C 0.52509(13) -0.20758(7) 0.10706(16) 0.0261 1.0000 Uani .
C2 C 0.54908(13) -0.14364(7) 0.06188(16) 0.0260 1.0000 Uani .
C3 C 0.49144(12) -0.08935(7) 0.11213(15) 0.0225 1.0000 Uani .
C4 C 0.41171(11) -0.09883(6) 0.21068(14) 0.0168 1.0000 Uani .
C5 C 0.38781(12) -0.16357(6) 0.25517(16) 0.0203 1.0000 Uani .
C6 C 0.44387(13) -0.21779(7) 0.20233(16) 0.0240 1.0000 Uani .
C7 C 0.35203(11) -0.04019(6) 0.26562(15) 0.0163 1.0000 Uani .
C8 C 0.34551(11) -0.03660(6) 0.42816(14) 0.0171 1.0000 Uani .
C9 C 0.41105(12) -0.08131(6) 0.55218(15) 0.0203 1.0000 Uani .
C10 C 0.27839(11) 0.01634(6) 0.47382(14) 0.0170 1.0000 Uani .
C11 C 0.25229(11) 0.06170(6) 0.20026(14) 0.0177 1.0000 Uani .
C12 C 0.17806(11) 0.12449(6) 0.40445(15) 0.0171 1.0000 Uani .
C13 C 0.25168(12) 0.16906(6) 0.50896(16) 0.0214 1.0000 Uani .
C14 C 0.19856(13) 0.22770(7) 0.55363(17) 0.0261 1.0000 Uani .
C15 C 0.07473(14) 0.23993(7) 0.49137(17) 0.0262 1.0000 Uani .
C16 C -0.00308(12) 0.19456(6) 0.38129(15) 0.0218 1.0000 Uani .
C17 C -0.13224(13) 0.20674(8) 0.31328(19) 0.0310 1.0000 Uani .
C18 C -0.20484(13) 0.16289(9) 0.20573(19) 0.0334 1.0000 Uani .
C19 C -0.15381(13) 0.10332(8) 0.16270(17) 0.0285 1.0000 Uani .
C20 C -0.03003(12) 0.08948(7) 0.22773(16) 0.0224 1.0000 Uani .
C21 C 0.04820(11) 0.13482(6) 0.33678(14) 0.0177 1.0000 Uani .
C22 C 0.01630(16) -0.10360(10) 0.2594(2) 0.0410 1.0000 Uani .
O1 O 0.21338(9) 0.10882(5) 0.10849(11) 0.0233 1.0000 Uani .
O2 O -0.11013(11) -0.08648(7) 0.22097(14) 0.0439 1.0000 Uani .
N1 N 0.30659(10) 0.00653(5) 0.15499(12) 0.0188 1.0000 Uani .
N2 N 0.23546(9) 0.06495(5) 0.36012(12) 0.0164 1.0000 Uani .
N3 N 0.25734(11) 0.01974(6) 0.61872(13) 0.0242 1.0000 Uani .
N4 N 0.46663(13) -0.11489(6) 0.65595(15) 0.0318 1.0000 Uani .
H11 H 0.5635 -0.2447 0.0731 0.0305 1.0000 Uiso R
H21 H 0.6041 -0.1359 -0.0030 0.0326 1.0000 Uiso R
H31 H 0.5076 -0.0448 0.0808 0.0272 1.0000 Uiso R
H51 H 0.3334 -0.1707 0.3232 0.0256 1.0000 Uiso R
H61 H 0.4274 -0.2615 0.2317 0.0290 1.0000 Uiso R
H131 H 0.3384 0.1599 0.5524 0.0247 1.0000 Uiso R
H141 H 0.2488 0.2585 0.6278 0.0317 1.0000 Uiso R
H151 H 0.0396 0.2791 0.5218 0.0309 1.0000 Uiso R
H171 H -0.1660 0.2462 0.3455 0.0377 1.0000 Uiso R
H181 H -0.2910 0.1723 0.1581 0.0395 1.0000 Uiso R
H191 H -0.2047 0.0725 0.0883 0.0325 1.0000 Uiso R
H201 H 0.0025 0.0487 0.1983 0.0259 1.0000 Uiso R
H4 H 0.2136 0.0526 0.6463 0.0318 1.0000 Uiso R
H3 H 0.2817 -0.0149 0.6884 0.0320 1.0000 Uiso R
H2 H -0.1455 -0.0964 0.1199 0.0671 1.0000 Uiso R
H223 H 0.0547 -0.0835 0.3665 0.0637 1.0000 Uiso R
H221 H 0.0269 -0.1525 0.2641 0.0638 1.0000 Uiso R
H222 H 0.0532 -0.0856 0.1760 0.0640 1.0000 Uiso R

loop_
_atom_site_aniso_label
_atom_site_aniso_U_11
_atom_site_aniso_U_22
_atom_site_aniso_U_33
_atom_site_aniso_U_23
_atom_site_aniso_U_13
_atom_site_aniso_U_12
C1 0.0264(6) 0.0277(7) 0.0230(6) -0.0059(5) 0.0048(5) 0.0091(5)
C2 0.0235(6) 0.0358(7) 0.0210(6) 0.0006(5) 0.0098(5) 0.0041(5)
C3 0.0245(6) 0.0232(6) 0.0204(6) 0.0050(5) 0.0070(5) 0.0013(5)
C4 0.0159(5) 0.0164(5) 0.0170(5) -0.0007(4) 0.0025(4) 0.0012(4)
C5 0.0220(6) 0.0180(6) 0.0223(6) -0.0020(5) 0.0085(5) -0.0020(5)
C6 0.0284(7) 0.0163(5) 0.0263(6) -0.0024(5) 0.0056(5) 0.0011(5)
C7 0.0137(5) 0.0153(5) 0.0195(5) -0.0002(4) 0.0037(4) -0.0017(4)
C8 0.0177(5) 0.0150(5) 0.0181(6) 0.0019(4) 0.0039(4) 0.0015(4)
C9 0.0235(6) 0.0173(5) 0.0204(6) -0.0010(5) 0.0064(5) 0.0002(5)
C10 0.0171(5) 0.0148(5) 0.0180(5) 0.0002(4) 0.0032(4) -0.0019(4)
C11 0.0172(5) 0.0180(5) 0.0171(5) 0.0005(4) 0.0037(4) 0.0000(4)
C12 0.0197(5) 0.0134(5) 0.0187(5) 0.0011(4) 0.0061(4) 0.0020(4)
C13 0.0206(6) 0.0189(6) 0.0227(6) -0.0002(5) 0.0025(5) -0.0007(5)
C14 0.0326(7) 0.0177(6) 0.0255(7) -0.0045(5) 0.0039(5) -0.0015(5)
C15 0.0344(7) 0.0175(6) 0.0267(7) -0.0025(5) 0.0082(6) 0.0065(5)
C16 0.0243(6) 0.0207(6) 0.0213(6) 0.0021(5) 0.0075(5) 0.0053(5)
C17 0.0266(7) 0.0329(7) 0.0333(7) 0.0009(6) 0.0075(6) 0.0123(6)
C18 0.0191(6) 0.0439(9) 0.0346(8) 0.0017(7) 0.0028(6) 0.0061(6)
C19 0.0223(6) 0.0346(7) 0.0258(6) -0.0008(6) 0.0016(5) -0.0028(6)
C20 0.0214(6) 0.0222(6) 0.0229(6) -0.0014(5) 0.0050(5) -0.0010(5)
C21 0.0184(6) 0.0171(5) 0.0174(5) 0.0025(4) 0.0047(4) 0.0014(4)
C22 0.0409(9) 0.0443(9) 0.0390(9) 0.0004(7) 0.0128(7) 0.0028(7)
O1 0.0297(5) 0.0192(4) 0.0219(4) 0.0054(4) 0.0086(4) 0.0071(4)
O2 0.0415(7) 0.0626(8) 0.0275(5) -0.0125(5) 0.0092(5) 0.0130(6)
N1 0.0214(5) 0.0168(5) 0.0182(5) 0.0009(4) 0.0057(4) 0.0026(4)
N2 0.0178(4) 0.0142(5) 0.0172(5) -0.0003(4) 0.0047(4) 0.0019(4)
N3 0.0350(6) 0.0204(5) 0.0192(5) 0.0032(4) 0.0107(5) 0.0076(4)
N4 0.0401(7) 0.0244(6) 0.0269(6) 0.0052(5) 0.0024(5) 0.0051(5)

loop_
_atom_type_symbol
_atom_type_scat_dispersion_real
_atom_type_scat_dispersion_imag
_atom_type_scat_Cromer_Mann_a1
_atom_type_scat_Cromer_Mann_b1
_atom_type_scat_Cromer_Mann_a2
_atom_type_scat_Cromer_Mann_b2
_atom_type_scat_Cromer_Mann_a3
_atom_type_scat_Cromer_Mann_b3
_atom_type_scat_Cromer_Mann_a4
_atom_type_scat_Cromer_Mann_b4
_atom_type_scat_Cromer_Mann_c
_atom_type_scat_source
C 0.0033 0.0016 2.3100 20.8439 1.0200 10.2075 1.5886 0.5687 0.8650 51.6512 0.2156 'International Tables Vol C 4.2.6.8 and 6.1.1.4'
H 0.0000 0.0000 0.4930 10.5109 0.3229 26.1257 0.1402 3.1424 0.0408 57.7998 0.0030 'International Tables Vol C 4.2.6.8 and 6.1.1.4'
O 0.0106 0.0060 3.0485 13.2771 2.2868 5.7011 1.5463 0.3239 0.8670 32.9089 0.2508 'International Tables Vol C 4.2.6.8 and 6.1.1.4'
S 0.1246 0.1234 6.9053 1.4679 5.2034 22.2151 1.4379 0.2536 1.5863 56.1720 0.8669 'International Tables Vol C 4.2.6.8 and 6.1.1.4'
N 0.0061 0.0033 12.2126 0.0057 3.1322 9.8933 2.0125 28.9975 1.1663 0.5826 -11.5290 'International Tables Vol C 4.2.6.8 and 6.1.1.4'

loop_
_geom_angle_atom_site_label_1
_geom_angle_atom_site_label_2
_geom_angle_atom_site_label_3
_geom_angle
_geom_angle_publ_flag
C2 C1 C6 120.39(12) yes
C2 C1 H11 120.4 no
C6 C1 H11 119.2 no
C1 C2 C3 119.82(12) yes
C1 C2 H21 121.4 no
C3 C2 H21 118.8 no
C2 C3 C4 120.34(12) yes
C2 C3 H31 120.2 no
C4 C3 H31 119.4 no
C3 C4 C5 119.38(11) yes
C3 C4 C7 119.79(11) yes
C5 C4 C7 120.82(11) yes
C4 C5 C6 120.11(12) yes
C4 C5 H51 120.1 no
C6 C5 H51 119.7 no
C5 C6 C1 119.93(12) yes
C5 C6 H61 120.2 no
C1 C6 H61 119.9 no
C4 C7 C8 119.82(11) yes
C4 C7 N1 116.87(11) yes
C8 C7 N1 123.31(11) yes
C7 C8 C9 122.81(11) yes
C7 C8 C10 118.85(11) yes
C9 C8 C10 118.18(11) yes
C8 C9 N4 176.89(14) yes
C8 C10 N2 116.81(10) yes
C8 C10 N3 122.65(11) yes
N2 C10 N3 120.54(11) yes
O1 C11 N1 123.42(11) yes
O1 C11 N2 117.15(11) yes
N1 C11 N2 119.40(10) yes
C13 C12 C21 122.36(11) yes
C13 C12 N2 118.39(11) yes
C21 C12 N2 119.25(10) yes
C12 C13 C14 119.68(12) yes
C12 C13 H131 119.5 no
C14 C13 H131 120.8 no
C13 C14 C15 120.10(12) yes
C13 C14 H141 120.2 no
C15 C14 H141 119.7 no
C14 C15 C16 121.06(12) yes
C14 C15 H151 119.8 no
C16 C15 H151 119.1 no
C15 C16 C17 122.00(12) yes
C15 C16 C21 119.69(12) yes
C17 C16 C21 118.31(12) yes
C16 C17 C18 120.96(13) yes
C16 C17 H171 117.7 no
C18 C17 H171 121.3 no
C17 C18 C19 120.58(13) yes
C17 C18 H181 120.2 no
C19 C18 H181 119.2 no
C18 C19 C20 120.03(13) yes
C18 C19 H191 120.6 no
C20 C19 H191 119.4 no
C19 C20 C21 120.62(12) yes
C19 C20 H201 118.8 no
C21 C20 H201 120.6 no
C12 C21 C16 117.09(11) yes
C12 C21 C20 123.43(11) yes
C16 C21 C20 119.47(11) yes
O2 C22 H223 105.9 no
O2 C22 H221 110.8 no
H223 C22 H221 110.7 no
O2 C22 H222 109.7 no
H223 C22 H222 110.9 no
H221 C22 H222 108.9 no
C22 O2 H2 109.5 no
C11 N1 C7 118.98(10) yes
C12 N2 C11 117.93(10) yes
C12 N2 C10 119.81(10) yes
C11 N2 C10 122.13(10) yes
C10 N3 H4 122.4 no
C10 N3 H3 118.3 no
H4 N3 H3 119.0 no

loop_
_geom_bond_atom_site_label_1
_geom_bond_atom_site_label_2
_geom_bond_distance
_geom_bond_publ_flag
C1 C2 1.379(2) yes
C1 C6 1.3825(19) yes
C1 H11 0.939 no
C2 C3 1.3845(19) yes
C2 H21 0.942 no
C3 C4 1.3884(18) yes
C3 H31 0.959 no
C4 C5 1.3918(17) yes
C4 C7 1.4826(16) yes
C5 C6 1.3836(18) yes
C5 H51 0.954 no
C6 H61 0.939 no
C7 C8 1.4012(17) yes
C7 N1 1.3213(15) yes
C8 C9 1.4197(17) yes
C8 C10 1.4083(16) yes
C9 N4 1.1442(17) yes
C10 N2 1.3592(15) yes
C10 N3 1.3136(16) yes
C11 O1 1.2220(15) yes
C11 N1 1.3610(16) yes
C11 N2 1.4193(15) yes
C12 C13 1.3610(17) yes
C12 C21 1.4183(17) yes
C12 N2 1.4468(15) yes
C13 C14 1.4091(18) yes
C13 H131 0.953 no
C14 C15 1.358(2) yes
C14 H141 0.945 no
C15 C16 1.4144(19) yes
C15 H151 0.942 no
C16 C17 1.4173(18) yes
C16 C21 1.4171(17) yes
C17 C18 1.360(2) yes
C17 H171 0.945 no
C18 C19 1.408(2) yes
C18 H181 0.953 no
C19 C20 1.3663(19) yes
C19 H191 0.949 no
C20 C21 1.4117(17) yes
C20 H201 0.951 no
C22 O2 1.399(2) yes
C22 H223 0.978 no
C22 H221 0.984 no
C22 H222 0.978 no
O2 H2 0.862 no
N3 H4 0.886 no
N3 H3 0.902 no

loop_
_geom_hbond_atom_site_label_D
_geom_hbond_atom_site_label_H
_geom_hbond_atom_site_label_A
_geom_hbond_site_symmetry_A
_geom_hbond_angle_DHA
_geom_hbond_distance_DH
_geom_hbond_distance_HA
_geom_hbond_distance_DA
_geom_hbond_publ_flag
C2 H21 O1 2_655 166 0.94 2.49 3.4143(19) yes
C19 H191 N1 2_555 167 0.95 2.60 3.5290(19) yes
N3 H4 O2 2_556 150 0.89 1.94 2.7436(19) yes
O2 H2 O1 2_555 173 0.86 1.89 2.7510(19) yes
